data_1542906
loop_
_publ_author_name
'Liu, Hui'
'Li, Xiao-Ming'
'Liu, Yang'
'Zhang, Peng'
'Wang, Jia-Ning'
'Wang, Bin-Gui'

_publ_section_title
;
 Chermesins A-D: Meroterpenoids with a Drimane-Type Spirosesquiterpene
 Skeleton from the Marine Algal-Derived Endophytic Fungus Penicillium
 chermesinum EN-480.
;
_journal_issue 4
_journal_name_full 'Journal of natural products'
_journal_page_first 806
_journal_page_last 811
_journal_paper_doi 10.1021/acs.jnatprod.5b00893
_journal_volume 79
_journal_year 2016
_chemical_formula_sum 'C24 H34 O3'
_chemical_formula_weight 370.51
_chemical_name_systematic
; 
 ? 
;
_space_group_IT_number 19
_symmetry_cell_setting orthorhombic
_symmetry_space_group_name_Hall 'P 2ac 2ab'
_symmetry_space_group_name_H-M 'P 21 21 21'
_atom_sites_solution_hydrogens geom
_atom_sites_solution_primary direct
_atom_sites_solution_secondary difmap
_audit_creation_method SHELXL-97
_cell_angle_alpha 90.00
_cell_angle_beta 90.00
_cell_angle_gamma 90.00
_cell_formula_units_Z 4
_cell_length_a 8.4475(7)
_cell_length_b 10.3954(9)
_cell_length_c 24.175(2)
_cell_measurement_reflns_used 756
_cell_measurement_temperature 293(2)
_cell_measurement_theta_max 68.4110
_cell_measurement_theta_min 6.3970
_cell_volume 2122.9(3)
_computing_cell_refinement 'Bruker FRAMBO'
_computing_data_collection 'Bruker FRAMBO'
_computing_data_reduction 'Bruker SAINT'
_computing_molecular_graphics 'Bruker SHELXTL'
_computing_publication_material 'Bruker SHELXTL'
_computing_structure_refinement 'SHELXL-97 (Sheldrick, 1997)'
_computing_structure_solution 'SHELXS-97 (Sheldrick, 1990)'
_diffrn_ambient_temperature 293(2)
_diffrn_measured_fraction_theta_full 0.998
_diffrn_measured_fraction_theta_max 0.998
_diffrn_measurement_device_type 'CCD area detector'
_diffrn_measurement_method 'phi and omega scans'
_diffrn_radiation_monochromator graphite
_diffrn_radiation_source 'fine-focus sealed tube'
_diffrn_radiation_type CuK\a
_diffrn_radiation_wavelength 1.54178
_diffrn_reflns_av_R_equivalents 0.0418
_diffrn_reflns_av_sigmaI/netI 0.0795
_diffrn_reflns_limit_h_max 5
_diffrn_reflns_limit_h_min -10
_diffrn_reflns_limit_k_max 12
_diffrn_reflns_limit_k_min -12
_diffrn_reflns_limit_l_max 28
_diffrn_reflns_limit_l_min -25
_diffrn_reflns_number 4566
_diffrn_reflns_theta_full 66.17
_diffrn_reflns_theta_max 66.17
_diffrn_reflns_theta_min 3.66
_exptl_absorpt_coefficient_mu 0.583
_exptl_absorpt_correction_T_max 0.9549
_exptl_absorpt_correction_T_min 0.7878
_exptl_absorpt_correction_type multi-scan
_exptl_absorpt_process_details sadabs
_exptl_crystal_density_diffrn 1.159
_exptl_crystal_density_method 'not measured'
_exptl_crystal_F_000 808
_exptl_crystal_size_max 0.43
_exptl_crystal_size_mid 0.12
_exptl_crystal_size_min 0.08
_refine_diff_density_max 0.161
_refine_diff_density_min -0.143
_refine_diff_density_rms 0.035
_refine_ls_abs_structure_details 'Flack H D (1983), Acta Cryst. A39, 876-881'
_refine_ls_abs_structure_Flack 0.0(5)
_refine_ls_extinction_coef 0.0029(2)
_refine_ls_extinction_expression Fc^*^=kFc[1+0.001xFc^2^\l^3^/sin(2\q)]^-1/4^
_refine_ls_extinction_method SHELXL
_refine_ls_goodness_of_fit_ref 1.009
_refine_ls_hydrogen_treatment mixed
_refine_ls_matrix_type full
_refine_ls_number_parameters 253
_refine_ls_number_reflns 3072
_refine_ls_number_restraints 0
_refine_ls_restrained_S_all 1.009
_refine_ls_R_factor_all 0.1024
_refine_ls_R_factor_gt 0.0589
_refine_ls_shift/su_max 0.001
_refine_ls_shift/su_mean 0.000
_refine_ls_structure_factor_coef Fsqd
_refine_ls_weighting_details 'calc w=1/[\s^2^(Fo^2^)+(0.0371P)^2^+0.0000P] where P=(Fo^2^+2Fc^2^)/3'
_refine_ls_weighting_scheme calc
_refine_ls_wR_factor_gt 0.1085
_refine_ls_wR_factor_ref 0.1332
_reflns_number_gt 1880
_reflns_number_total 3072
_reflns_threshold_expression >2sigma(I)
_cod_data_source_file np5b00893_si_003.cif
_cod_data_source_block 150318a
_cod_depositor_comments
;
The following automatic conversions were performed:

'_symmetry_cell_setting' value 'Orthorhombic' changed to
'orthorhombic' according to
/usr/data/users/saulius/crontab/automatic-downloads/rss-feeds/ACS/lib/dictionaries/cif_core.dic
dictionary named 'cif_core.dic' version 2.4.2 from 2011-04-26.

Automatic conversion script
Id: cif_fix_values 4268 2015-11-12 08:31:59Z antanas 

 Adding full bibliography for 1542905--1542908.cif.
;
_cod_original_cell_volume 2123.0(3)
_cod_original_sg_symbol_H-M P2(1)2(1)2(1)
_cod_database_code 1542906

loop_
_symmetry_equiv_pos_as_xyz
'x, y, z'
'-x+1/2, -y, z+1/2'
'-x, y+1/2, -z+1/2'
'x+1/2, -y+1/2, -z'

loop_
_atom_site_label
_atom_site_type_symbol
_atom_site_fract_x
_atom_site_fract_y
_atom_site_fract_z
_atom_site_U_iso_or_equiv
_atom_site_adp_type
_atom_site_occupancy
_atom_site_symmetry_multiplicity
_atom_site_calc_flag
_atom_site_refinement_flags
O1 O 0.4601(4) 1.1824(5) 0.74350(19) 0.1292(17) Uani 1 1 d .
O2 O 1.0648(3) 0.9381(3) 0.85954(10) 0.0516(7) Uani 1 1 d .
O3 O 1.3106(4) 0.5785(4) 0.94255(15) 0.1010(13) Uani 1 1 d .
C1 C 0.8036(5) 1.0194(4) 0.78416(15) 0.0589(11) Uani 1 1 d .
H1A H 0.7312 0.9526 0.7962 0.071 Uiso 1 1 calc R
H1B H 0.8936 0.9780 0.7667 0.071 Uiso 1 1 calc R
C2 C 0.7200(6) 1.1058(5) 0.74165(17) 0.0733(14) Uani 1 1 d .
H2A H 0.7963 1.1655 0.7261 0.088 Uiso 1 1 calc R
H2B H 0.6800 1.0528 0.7117 0.088 Uiso 1 1 calc R
C3 C 0.5865(6) 1.1800(5) 0.7662(2) 0.0753(15) Uani 1 1 d .
C4 C 0.6164(5) 1.2539(4) 0.8197(2) 0.0676(13) Uani 1 1 d .
C5 C 0.7189(5) 1.1710(4) 0.85979(16) 0.0543(10) Uani 1 1 d .
H5 H 0.6467 1.1048 0.8738 0.065 Uiso 1 1 calc R
C6 C 0.7701(6) 1.2474(4) 0.91133(17) 0.0763(15) Uani 1 1 d .
H6A H 0.8522 1.3084 0.9014 0.092 Uiso 1 1 calc R
H6B H 0.6807 1.2950 0.9259 0.092 Uiso 1 1 calc R
C7 C 0.8324(6) 1.1545(4) 0.95517(17) 0.0761(15) Uani 1 1 d .
H7A H 0.7466 1.0988 0.9669 0.091 Uiso 1 1 calc R
H7B H 0.8665 1.2036 0.9871 0.091 Uiso 1 1 calc R
C8 C 0.9704(5) 1.0711(4) 0.93520(16) 0.0586(12) Uani 1 1 d .
H8 H 0.9817 1.0028 0.9628 0.070 Uiso 1 1 calc R
C9 C 0.9222(5) 1.0029(4) 0.88127(14) 0.0452(10) Uani 1 1 d .
C10 C 0.8610(4) 1.0953(4) 0.83483(15) 0.0485(10) Uani 1 1 d .
C11 C 0.8097(5) 0.8885(3) 0.89683(16) 0.0490(10) Uani 1 1 d .
H11A H 0.7743 0.8961 0.9349 0.059 Uiso 1 1 calc R
H11B H 0.7177 0.8872 0.8728 0.059 Uiso 1 1 calc R
C12 C 0.9095(4) 0.7658(4) 0.88900(15) 0.0455(9) Uani 1 1 d .
C13 C 1.0735(5) 0.8179(4) 0.88305(16) 0.0477(10) Uani 1 1 d .
C14 C 1.2078(5) 0.7611(4) 0.89652(17) 0.0528(11) Uani 1 1 d .
C15 C 1.1921(6) 0.6413(5) 0.9285(2) 0.0705(14) Uani 1 1 d .
C16 C 1.0336(5) 0.6037(5) 0.94796(18) 0.0635(12) Uani 1 1 d .
H16 H 1.0259 0.5343 0.9721 0.076 Uiso 1 1 calc R
C17 C 0.9025(5) 0.6624(4) 0.93322(16) 0.0529(11) Uani 1 1 d .
C18 C 0.6949(7) 1.3832(4) 0.8020(2) 0.0901(17) Uani 1 1 d .
H18A H 0.7909 1.3657 0.7822 0.135 Uiso 1 1 calc R
H18B H 0.7186 1.4332 0.8344 0.135 Uiso 1 1 calc R
H18C H 0.6235 1.4302 0.7787 0.135 Uiso 1 1 calc R
C19 C 0.4562(6) 1.2859(6) 0.8461(2) 0.110(2) Uani 1 1 d .
H19A H 0.4727 1.3368 0.8787 0.166 Uiso 1 1 calc R
H19B H 0.4028 1.2076 0.8558 0.166 Uiso 1 1 calc R
H19C H 0.3928 1.3334 0.8202 0.166 Uiso 1 1 calc R
C20 C 1.1272(6) 1.1444(5) 0.93586(19) 0.0857(17) Uani 1 1 d .
H20A H 1.1615 1.1559 0.9734 0.129 Uiso 1 1 calc R
H20B H 1.1131 1.2270 0.9188 0.129 Uiso 1 1 calc R
H20C H 1.2056 1.0964 0.9158 0.129 Uiso 1 1 calc R
C21 C 0.9989(5) 1.1825(4) 0.81538(17) 0.0651(13) Uani 1 1 d .
H21A H 0.9768 1.2142 0.7789 0.098 Uiso 1 1 calc R
H21B H 1.0954 1.1337 0.8148 0.098 Uiso 1 1 calc R
H21C H 1.0100 1.2537 0.8404 0.098 Uiso 1 1 calc R
C22 C 0.8651(5) 0.6983(4) 0.83380(16) 0.0601(12) Uani 1 1 d .
H22A H 0.9301 0.6234 0.8289 0.090 Uiso 1 1 calc R
H22B H 0.8820 0.7566 0.8036 0.090 Uiso 1 1 calc R
H22C H 0.7557 0.6733 0.8348 0.090 Uiso 1 1 calc R
C23 C 1.3700(5) 0.8153(5) 0.88681(19) 0.0778(15) Uani 1 1 d .
H23A H 1.4191 0.8341 0.9217 0.117 Uiso 1 1 calc R
H23B H 1.3618 0.8928 0.8654 0.117 Uiso 1 1 calc R
H23C H 1.4330 0.7536 0.8671 0.117 Uiso 1 1 calc R
C24 C 0.7396(5) 0.6234(4) 0.95350(17) 0.0695(14) Uani 1 1 d .
H24A H 0.6960 0.6912 0.9757 0.104 Uiso 1 1 calc R
H24B H 0.7480 0.5464 0.9753 0.104 Uiso 1 1 calc R
H24C H 0.6718 0.6078 0.9224 0.104 Uiso 1 1 calc R

loop_
_atom_site_aniso_label
_atom_site_aniso_U_11
_atom_site_aniso_U_22
_atom_site_aniso_U_33
_atom_site_aniso_U_23
_atom_site_aniso_U_13
_atom_site_aniso_U_12
O1 0.079(3) 0.150(4) 0.159(4) -0.009(3) -0.059(3) 0.016(3)
O2 0.0383(15) 0.0636(17) 0.0528(15) 0.0062(14) 0.0038(14) 0.0007(15)
O3 0.072(2) 0.116(3) 0.115(3) 0.029(3) -0.015(2) 0.022(3)
C1 0.062(3) 0.065(3) 0.050(2) -0.002(2) -0.011(2) 0.004(3)
C2 0.085(3) 0.075(3) 0.060(3) 0.005(3) -0.023(3) -0.005(3)
C3 0.063(3) 0.069(3) 0.093(4) 0.025(3) -0.025(3) -0.006(3)
C4 0.063(3) 0.057(3) 0.083(3) 0.017(3) -0.003(3) 0.003(3)
C5 0.056(2) 0.049(2) 0.058(2) 0.007(2) 0.004(2) -0.006(2)
C6 0.106(4) 0.059(3) 0.064(3) -0.003(3) 0.010(3) 0.009(3)
C7 0.107(4) 0.072(3) 0.049(3) -0.009(2) 0.002(3) 0.007(3)
C8 0.070(3) 0.067(3) 0.038(2) -0.001(2) -0.008(2) -0.006(3)
C9 0.039(2) 0.054(2) 0.043(2) 0.000(2) 0.0052(19) -0.005(2)
C10 0.041(2) 0.060(2) 0.045(2) 0.001(2) -0.0004(19) -0.007(2)
C11 0.043(2) 0.046(2) 0.057(2) 0.005(2) 0.005(2) -0.006(2)
C12 0.040(2) 0.051(2) 0.046(2) 0.001(2) -0.0013(18) 0.001(2)
C13 0.047(2) 0.055(2) 0.041(2) -0.005(2) 0.000(2) 0.000(2)
C14 0.039(2) 0.069(3) 0.051(2) -0.006(2) -0.0081(19) -0.002(2)
C15 0.059(3) 0.082(4) 0.071(3) 0.004(3) -0.017(3) 0.014(3)
C16 0.055(3) 0.067(3) 0.068(3) 0.013(3) -0.005(2) 0.003(3)
C17 0.050(2) 0.060(3) 0.048(2) 0.003(2) 0.002(2) -0.004(2)
C18 0.108(4) 0.055(3) 0.107(4) 0.022(3) -0.017(4) -0.007(3)
C19 0.076(4) 0.107(5) 0.148(6) 0.024(4) 0.018(4) 0.031(4)
C20 0.091(4) 0.096(4) 0.070(3) 0.000(3) -0.034(3) -0.027(3)
C21 0.061(3) 0.074(3) 0.060(3) 0.017(2) -0.005(2) -0.018(3)
C22 0.053(3) 0.070(3) 0.057(2) -0.010(2) -0.009(2) -0.001(2)
C23 0.046(3) 0.103(4) 0.084(3) -0.006(3) -0.002(3) 0.000(3)
C24 0.075(3) 0.066(3) 0.067(3) 0.011(2) 0.008(3) -0.004(3)

loop_
_atom_type_symbol
_atom_type_description
_atom_type_scat_dispersion_real
_atom_type_scat_dispersion_imag
_atom_type_scat_source
C C 0.0181 0.0091 'International Tables Vol C Tables 4.2.6.8 and 6.1.1.4'
H H 0.0000 0.0000 'International Tables Vol C Tables 4.2.6.8 and 6.1.1.4'
O O 0.0492 0.0322 'International Tables Vol C Tables 4.2.6.8 and 6.1.1.4'

loop_
_geom_angle_atom_site_label_1
_geom_angle_atom_site_label_2
_geom_angle_atom_site_label_3
_geom_angle
C13 O2 C9 108.1(3)
C10 C1 C2 112.2(3)
C10 C1 H1A 109.2
C2 C1 H1A 109.2
C10 C1 H1B 109.2
C2 C1 H1B 109.2
H1A C1 H1B 107.9
C3 C2 C1 112.6(4)
C3 C2 H2A 109.1
C1 C2 H2A 109.1
C3 C2 H2B 109.1
C1 C2 H2B 109.1
H2A C2 H2B 107.8
O1 C3 C2 120.2(5)
O1 C3 C4 121.6(5)
C2 C3 C4 118.2(4)
C3 C4 C19 108.4(4)
C3 C4 C18 105.8(4)
C19 C4 C18 107.6(4)
C3 C4 C5 109.9(4)
C19 C4 C5 110.6(4)
C18 C4 C5 114.2(4)
C6 C5 C10 110.9(3)
C6 C5 C4 112.0(4)
C10 C5 C4 117.8(3)
C6 C5 H5 104.9
C10 C5 H5 104.9
C4 C5 H5 104.9
C7 C6 C5 109.4(3)
C7 C6 H6A 109.8
C5 C6 H6A 109.8
C7 C6 H6B 109.8
C5 C6 H6B 109.8
H6A C6 H6B 108.2
C6 C7 C8 113.7(4)
C6 C7 H7A 108.8
C8 C7 H7A 108.8
C6 C7 H7B 108.8
C8 C7 H7B 108.8
H7A C7 H7B 107.7
C20 C8 C7 112.0(4)
C20 C8 C9 117.9(4)
C7 C8 C9 109.0(3)
C20 C8 H8 105.7
C7 C8 H8 105.7
C9 C8 H8 105.7
O2 C9 C8 107.2(3)
O2 C9 C10 107.1(3)
C8 C9 C10 114.3(3)
O2 C9 C11 103.5(3)
C8 C9 C11 107.8(3)
C10 C9 C11 115.9(3)
C1 C10 C21 107.2(3)
C1 C10 C5 109.0(3)
C21 C10 C5 113.7(3)
C1 C10 C9 111.2(3)
C21 C10 C9 109.2(3)
C5 C10 C9 106.7(3)
C12 C11 C9 105.5(3)
C12 C11 H11A 110.6
C9 C11 H11A 110.6
C12 C11 H11B 110.6
C9 C11 H11B 110.6
H11A C11 H11B 108.8
C13 C12 C17 111.1(3)
C13 C12 C11 102.7(3)
C17 C12 C11 118.6(3)
C13 C12 C22 107.7(3)
C17 C12 C22 106.0(3)
C11 C12 C22 110.3(3)
C14 C13 O2 123.7(4)
C14 C13 C12 127.7(4)
O2 C13 C12 108.6(3)
C13 C14 C15 115.5(4)
C13 C14 C23 125.4(4)
C15 C14 C23 118.8(4)
O3 C15 C16 120.4(4)
O3 C15 C14 121.0(5)
C16 C15 C14 118.3(4)
C17 C16 C15 123.8(4)
C17 C16 H16 118.1
C15 C16 H16 118.1
C16 C17 C24 123.6(4)
C16 C17 C12 119.2(4)
C24 C17 C12 116.9(4)
C4 C18 H18A 109.5
C4 C18 H18B 109.5
H18A C18 H18B 109.5
C4 C18 H18C 109.5
H18A C18 H18C 109.5
H18B C18 H18C 109.5
C4 C19 H19A 109.5
C4 C19 H19B 109.5
H19A C19 H19B 109.5
C4 C19 H19C 109.5
H19A C19 H19C 109.5
H19B C19 H19C 109.5
C8 C20 H20A 109.5
C8 C20 H20B 109.5
H20A C20 H20B 109.5
C8 C20 H20C 109.5
H20A C20 H20C 109.5
H20B C20 H20C 109.5
C10 C21 H21A 109.5
C10 C21 H21B 109.5
H21A C21 H21B 109.5
C10 C21 H21C 109.5
H21A C21 H21C 109.5
H21B C21 H21C 109.5
C12 C22 H22A 109.5
C12 C22 H22B 109.5
H22A C22 H22B 109.5
C12 C22 H22C 109.5
H22A C22 H22C 109.5
H22B C22 H22C 109.5
C14 C23 H23A 109.5
C14 C23 H23B 109.5
H23A C23 H23B 109.5
C14 C23 H23C 109.5
H23A C23 H23C 109.5
H23B C23 H23C 109.5
C17 C24 H24A 109.5
C17 C24 H24B 109.5
H24A C24 H24B 109.5
C17 C24 H24C 109.5
H24A C24 H24C 109.5
H24B C24 H24C 109.5

loop_
_geom_bond_atom_site_label_1
_geom_bond_atom_site_label_2
_geom_bond_distance
O1 C3 1.200(5)
O2 C13 1.375(5)
O2 C9 1.477(4)
O3 C15 1.242(5)
C1 C10 1.536(5)
C1 C2 1.537(5)
C1 H1A 0.9700
C1 H1B 0.9700
C2 C3 1.489(6)
C2 H2A 0.9700
C2 H2B 0.9700
C3 C4 1.527(7)
C4 C19 1.533(6)
C4 C18 1.558(6)
C4 C5 1.559(5)
C5 C6 1.539(5)
C5 C10 1.557(5)
C5 H5 0.9800
C6 C7 1.527(5)
C6 H6A 0.9700
C6 H6B 0.9700
C7 C8 1.531(6)
C7 H7A 0.9700
C7 H7B 0.9700
C8 C20 1.528(6)
C8 C9 1.539(5)
C8 H8 0.9800
C9 C10 1.566(5)
C9 C11 1.568(5)
C10 C21 1.550(5)
C11 C12 1.541(5)
C11 H11A 0.9700
C11 H11B 0.9700
C12 C13 1.495(5)
C12 C17 1.518(5)
C12 C22 1.554(5)
C13 C14 1.320(5)
C14 C15 1.472(6)
C14 C23 1.500(5)
C15 C16 1.471(6)
C16 C17 1.314(5)
C16 H16 0.9300
C17 C24 1.516(5)
C18 H18A 0.9600
C18 H18B 0.9600
C18 H18C 0.9600
C19 H19A 0.9600
C19 H19B 0.9600
C19 H19C 0.9600
C20 H20A 0.9600
C20 H20B 0.9600
C20 H20C 0.9600
C21 H21A 0.9600
C21 H21B 0.9600
C21 H21C 0.9600
C22 H22A 0.9600
C22 H22B 0.9600
C22 H22C 0.9600
C23 H23A 0.9600
C23 H23B 0.9600
C23 H23C 0.9600
C24 H24A 0.9600
C24 H24B 0.9600
C24 H24C 0.9600

loop_
_geom_torsion_atom_site_label_1
_geom_torsion_atom_site_label_2
_geom_torsion_atom_site_label_3
_geom_torsion_atom_site_label_4
_geom_torsion
C10 C1 C2 C3 -55.0(5)
C1 C2 C3 O1 -131.9(5)
C1 C2 C3 C4 49.3(5)
O1 C3 C4 C19 18.7(7)
C2 C3 C4 C19 -162.5(4)
O1 C3 C4 C18 -96.5(6)
C2 C3 C4 C18 82.3(5)
O1 C3 C4 C5 139.7(5)
C2 C3 C4 C5 -41.5(6)
C3 C4 C5 C6 172.8(4)
C19 C4 C5 C6 -67.5(5)
C18 C4 C5 C6 54.0(5)
C3 C4 C5 C10 42.4(5)
C19 C4 C5 C10 162.0(4)
C18 C4 C5 C10 -76.4(5)
C10 C5 C6 C7 -60.4(5)
C4 C5 C6 C7 165.7(4)
C5 C6 C7 C8 57.3(5)
C6 C7 C8 C20 79.1(5)
C6 C7 C8 C9 -53.2(5)
C13 O2 C9 C8 87.6(4)
C13 O2 C9 C10 -149.2(3)
C13 O2 C9 C11 -26.2(4)
C20 C8 C9 O2 43.3(5)
C7 C8 C9 O2 172.4(3)
C20 C8 C9 C10 -75.2(5)
C7 C8 C9 C10 53.9(5)
C20 C8 C9 C11 154.2(4)
C7 C8 C9 C11 -76.6(4)
C2 C1 C10 C21 -69.4(5)
C2 C1 C10 C5 54.1(5)
C2 C1 C10 C9 171.4(3)
C6 C5 C10 C1 179.2(3)
C4 C5 C10 C1 -49.9(5)
C6 C5 C10 C21 -61.3(4)
C4 C5 C10 C21 69.7(4)
C6 C5 C10 C9 59.1(4)
C4 C5 C10 C9 -170.0(3)
O2 C9 C10 C1 65.7(4)
C8 C9 C10 C1 -175.7(3)
C11 C9 C10 C1 -49.3(4)
O2 C9 C10 C21 -52.4(4)
C8 C9 C10 C21 66.2(4)
C11 C9 C10 C21 -167.3(3)
O2 C9 C10 C5 -175.6(3)
C8 C9 C10 C5 -57.0(4)
C11 C9 C10 C5 69.4(4)
O2 C9 C11 C12 7.0(4)
C8 C9 C11 C12 -106.4(3)
C10 C9 C11 C12 124.0(3)
C9 C11 C12 C13 12.5(4)
C9 C11 C12 C17 135.4(3)
C9 C11 C12 C22 -102.1(3)
C9 O2 C13 C14 -144.7(4)
C9 O2 C13 C12 36.4(4)
C17 C12 C13 C14 23.4(6)
C11 C12 C13 C14 151.2(4)
C22 C12 C13 C14 -92.4(5)
C17 C12 C13 O2 -157.8(3)
C11 C12 C13 O2 -30.0(4)
C22 C12 C13 O2 86.5(4)
O2 C13 C14 C15 171.4(3)
C12 C13 C14 C15 -9.8(6)
O2 C13 C14 C23 -2.2(7)
C12 C13 C14 C23 176.5(4)
C13 C14 C15 O3 178.7(5)
C23 C14 C15 O3 -7.2(7)
C13 C14 C15 C16 -6.9(6)
C23 C14 C15 C16 167.1(4)
O3 C15 C16 C17 -177.4(5)
C14 C15 C16 C17 8.2(7)
C15 C16 C17 C24 -179.9(4)
C15 C16 C17 C12 6.8(7)
C13 C12 C17 C16 -20.5(5)
C11 C12 C17 C16 -139.1(4)
C22 C12 C17 C16 96.3(5)
C13 C12 C17 C24 165.8(4)
C11 C12 C17 C24 47.2(5)
C22 C12 C17 C24 -77.4(4)
